data_2203276
loop_
_publ_author_name
'Ucar, Ibrahim'
'Yesilel, Okan Zafer'
'Bulut, Ahmet'
'Icbudak, Hasan'
'Olmez, Halis'
'Kazak, Canan'

_publ_section_title
;
 Bis(triethanolamine-\k^3^<i>N,O,O</i>')copper(II) squarate
;
_journal_issue 3
_journal_name_full 'Acta Crystallographica Section E'
_journal_page_first m322
_journal_page_last m324
_journal_paper_doi 10.1107/S160053680400354X
_journal_volume 60
_journal_year 2004
_chemical_formula_iupac '[Cu (C6 H15 N1 O3)2] (C4 O4)'
_chemical_formula_moiety 'C12 H30 Cu N2 O6 2+, C4 O4 2-'
_chemical_formula_sum 'C16 H30 Cu N2 O10'
_chemical_formula_weight 473.97
_chemical_name_systematic
;
Bis(triethanolamine-\k^3^N,O,O')copper(II) squarate
;
_space_group_IT_number 14
_symmetry_cell_setting monoclinic
_symmetry_space_group_name_Hall '-P 2ybc'
_symmetry_space_group_name_H-M 'P 1 21/c 1'
_atom_sites_solution_hydrogens geom
_atom_sites_solution_primary direct
_atom_sites_solution_secondary difmap
_audit_creation_method SHELXL-97
_cell_angle_alpha 90.00
_cell_angle_beta 101.206(5)
_cell_angle_gamma 90.00
_cell_formula_units_Z 2
_cell_length_a 8.145(5)
_cell_length_b 13.634(5)
_cell_length_c 9.082(5)
_cell_measurement_reflns_used 9392
_cell_measurement_temperature 293(2)
_cell_measurement_theta_max 25.81
_cell_measurement_theta_min 2.28
_cell_volume 989.3(9)
_computing_cell_refinement X-AREA
_computing_data_collection 'X-AREA (Stoe & Cie, 2001)'
_computing_data_reduction 'X-RED (Stoe & Cie, 2001)'
_computing_molecular_graphics 'ORTEPIII (Burnett & Johnson, 1996) and PLATON (Spek, 1997)'
_computing_publication_material 'WinGX (Farrugia, 1999)'
_computing_structure_refinement 'SHELXL97 (Sheldrick, 1997)'
_computing_structure_solution 'SIR97 (Altomare et al., 1999)'
_diffrn_ambient_temperature 293(2)
_diffrn_detector_area_resol_mean 6.67
_diffrn_measured_fraction_theta_full 0.996
_diffrn_measured_fraction_theta_max 0.996
_diffrn_measurement_device_type 'Stoe IPDS-2'
_diffrn_measurement_method \f
_diffrn_radiation_monochromator graphite
_diffrn_radiation_source 'fine-focus sealed tube'
_diffrn_radiation_type MoK\a
_diffrn_radiation_wavelength 0.71069
_diffrn_reflns_av_R_equivalents 0.0278
_diffrn_reflns_av_sigmaI/netI 0.0660
_diffrn_reflns_limit_h_max 9
_diffrn_reflns_limit_h_min -9
_diffrn_reflns_limit_k_max 0
_diffrn_reflns_limit_k_min -16
_diffrn_reflns_limit_l_max 11
_diffrn_reflns_limit_l_min -11
_diffrn_reflns_number 3720
_diffrn_reflns_theta_full 25.90
_diffrn_reflns_theta_max 25.90
_diffrn_reflns_theta_min 2.55
_diffrn_standards_decay_% 0
_diffrn_standards_number 0
_exptl_absorpt_coefficient_mu 1.162
_exptl_absorpt_correction_T_max 0.9280
_exptl_absorpt_correction_T_min 0.7828
_exptl_absorpt_correction_type integration
_exptl_absorpt_process_details '(X-RED; Stoe & Cie, 2002)'
_exptl_crystal_colour green
_exptl_crystal_density_diffrn 1.591
_exptl_crystal_density_method 'not measured'
_exptl_crystal_description prismatic
_exptl_crystal_F_000 498
_exptl_crystal_size_max 0.4
_exptl_crystal_size_mid 0.3
_exptl_crystal_size_min 0.2
_refine_diff_density_max 0.241
_refine_diff_density_min -0.320
_refine_ls_extinction_coef 0.108(7)
_refine_ls_extinction_method none
_refine_ls_goodness_of_fit_ref 0.774
_refine_ls_hydrogen_treatment mixed
_refine_ls_matrix_type full
_refine_ls_number_parameters 141
_refine_ls_number_reflns 1912
_refine_ls_number_restraints 2
_refine_ls_restrained_S_all 0.774
_refine_ls_R_factor_all 0.0472
_refine_ls_R_factor_gt 0.0265
_refine_ls_shift/su_max 0.001
_refine_ls_shift/su_mean 0.000
_refine_ls_structure_factor_coef Fsqd
_refine_ls_weighting_details 'calc w = 1/[\s^2^(Fo^2^)+(0.0189P)^2^] where P = (Fo^2^ + 2Fc^2^)/3'
_refine_ls_weighting_scheme calc
_refine_ls_wR_factor_gt 0.0482
_refine_ls_wR_factor_ref 0.0503
_reflns_number_gt 1256
_reflns_number_total 1912
_reflns_threshold_expression I>2\s(I)
_cod_data_source_file ci6336.cif
_cod_data_source_block I
_cod_depositor_comments
;
The following automatic conversions were performed:
'_symmetry_cell_setting' value 'Monoclinic' changed to 'monoclinic'
according to '/home/saulius/struct/CIF-dictionaries/cif_core.dic'
dictionary named 'cif_core.dic' version 2.4.1 from 2010-06-29.

Automatic conversion script
Id: cif_fix_enum 1527 2010-12-29 10:47:43Z saulius 

The following automatic conversions were performed:

'_symmetry_cell_setting' value 'Monoclinic' changed to 'monoclinic'
according to /home/saulius/struct/CIF-dictionaries/cif_core.dic
dictionary named 'cif_core.dic' version 2.4.1 from 2010-06-29.

Automatic conversion script
Id: cif_fix_values 1715 2011-07-08 13:25:40Z adriana 
;
_cod_original_sg_symbol_H-M 'P 21/c'
_cod_database_code 2203276
_cod_database_fobs_code 2203276

loop_
_symmetry_equiv_pos_as_xyz
'x, y, z'
'-x, y+1/2, -z+1/2'
'-x, -y, -z'
'x, -y-1/2, z-1/2'

loop_
_atom_site_label
_atom_site_fract_x
_atom_site_fract_y
_atom_site_fract_z
_atom_site_U_iso_or_equiv
_atom_site_adp_type
_atom_site_calc_flag
_atom_site_refinement_flags
_atom_site_occupancy
_atom_site_type_symbol
Cu1 0.0000 0.5000 0.5000 0.03181(11) Uani d S 1 Cu
O1 -0.1684(2) 0.39398(11) 0.42375(19) 0.0390(4) Uani d D 1 O
O2 -0.0055(2) 0.56581(12) 0.26736(19) 0.0442(4) Uani d D 1 O
O3 0.5575(2) 0.30807(13) 0.6652(2) 0.0624(5) Uani d . 1 O
H3 0.5799 0.2494 0.6708 0.094 Uiso calc R 1 H
N1 0.1678(2) 0.40960(12) 0.4296(2) 0.0323(4) Uani d . 1 N
C1 -0.0764(3) 0.30399(16) 0.4278(3) 0.0467(7) Uani d . 1 C
H1A -0.1463 0.2537 0.3717 0.056 Uiso calc R 1 H
H1B -0.0425 0.2818 0.5307 0.056 Uiso calc R 1 H
C2 0.0752(3) 0.32117(17) 0.3601(3) 0.0445(6) Uani d . 1 C
H2A 0.1478 0.2642 0.3767 0.053 Uiso calc R 1 H
H2B 0.0412 0.3308 0.2526 0.053 Uiso calc R 1 H
C3 0.2410(3) 0.46620(17) 0.3184(3) 0.0432(6) Uani d . 1 C
H3A 0.3088 0.4226 0.2705 0.052 Uiso calc R 1 H
H3B 0.3140 0.5166 0.3705 0.052 Uiso calc R 1 H
C4 0.1103(3) 0.5138(2) 0.1991(3) 0.0473(7) Uani d . 1 C
H4A 0.1638 0.5585 0.1399 0.057 Uiso calc R 1 H
H4B 0.0521 0.4640 0.1325 0.057 Uiso calc R 1 H
C5 0.3000(3) 0.38161(17) 0.5596(3) 0.0372(6) Uani d . 1 C
H5A 0.2490 0.3408 0.6258 0.045 Uiso calc R 1 H
H5B 0.3391 0.4409 0.6144 0.045 Uiso calc R 1 H
C6 0.4503(3) 0.32793(18) 0.5259(3) 0.0458(7) Uani d . 1 C
H6A 0.4160 0.2672 0.4731 0.055 Uiso calc R 1 H
H6B 0.5076 0.3680 0.4635 0.055 Uiso calc R 1 H
O4 0.72816(19) -0.09995(11) 0.55833(18) 0.0444(4) Uani d . 1 O
O5 0.6251(2) 0.11137(12) 0.6725(2) 0.0618(6) Uani d . 1 O
C7 0.6036(3) -0.04526(18) 0.5272(3) 0.0349(6) Uani d . 1 C
C8 0.5570(3) 0.04978(19) 0.5773(3) 0.0384(6) Uani d . 1 C
H1 -0.228(3) 0.401(2) 0.3388(16) 0.061(9) Uiso d D 1 H
H2 -0.096(2) 0.572(2) 0.205(3) 0.076(10) Uiso d D 1 H

loop_
_atom_site_aniso_label
_atom_site_aniso_U_11
_atom_site_aniso_U_22
_atom_site_aniso_U_33
_atom_site_aniso_U_12
_atom_site_aniso_U_13
_atom_site_aniso_U_23
Cu1 0.0317(2) 0.02944(19) 0.0293(2) 0.0006(2) -0.00655(14) -0.0018(2)
O1 0.0350(9) 0.0376(9) 0.0374(11) 0.0018(7) -0.0101(8) -0.0018(8)
O2 0.0397(10) 0.0520(10) 0.0345(10) 0.0127(8) -0.0083(8) 0.0028(8)
O3 0.0586(11) 0.0494(11) 0.0631(13) 0.0170(9) -0.0281(10) -0.0015(9)
N1 0.0324(11) 0.0303(10) 0.0284(11) 0.0023(8) -0.0082(8) 0.0003(8)
C1 0.0484(15) 0.0277(13) 0.0536(17) -0.0028(11) -0.0155(13) 0.0006(11)
C2 0.0444(15) 0.0334(13) 0.0469(15) 0.0048(11) -0.0134(12) -0.0117(12)
C3 0.0410(14) 0.0477(16) 0.0387(15) 0.0079(10) 0.0027(12) 0.0026(11)
C4 0.0514(14) 0.0530(18) 0.0344(12) 0.0119(14) 0.0007(11) 0.0085(13)
C5 0.0354(13) 0.0356(13) 0.0347(14) 0.0032(10) -0.0075(10) 0.0009(11)
C6 0.0399(16) 0.0433(14) 0.0468(17) 0.0075(11) -0.0096(12) -0.0019(12)
O4 0.0387(10) 0.0418(10) 0.0442(11) 0.0055(8) -0.0129(8) -0.0008(8)
O5 0.0699(12) 0.0376(10) 0.0568(12) 0.0082(9) -0.0396(10) -0.0106(9)
C7 0.0372(14) 0.0358(13) 0.0265(13) -0.0022(11) -0.0067(11) 0.0037(11)
C8 0.0403(15) 0.0375(14) 0.0299(14) -0.0007(12) -0.0115(12) 0.0015(12)

loop_
_atom_type_symbol
_atom_type_description
_atom_type_scat_dispersion_real
_atom_type_scat_dispersion_imag
_atom_type_scat_source
C C 0.0033 0.0016 'International Tables Vol C Tables 4.2.6.8 and 6.1.1.4'
H H 0.0000 0.0000 'International Tables Vol C Tables 4.2.6.8 and 6.1.1.4'
Cu Cu 0.3201 1.2651 'International Tables Vol C Tables 4.2.6.8 and 6.1.1.4'
N N 0.0061 0.0033 'International Tables Vol C Tables 4.2.6.8 and 6.1.1.4'
O O 0.0106 0.0060 'International Tables Vol C Tables 4.2.6.8 and 6.1.1.4'

loop_
_geom_angle_atom_site_label_1
_geom_angle_atom_site_label_2
_geom_angle_atom_site_label_3
_geom_angle
_geom_angle_publ_flag
O1 Cu1 N1 84.93(8) yes
O1 Cu1 O2 94.24(7) yes
N1 Cu1 O2 80.85(7) yes
C1 O1 Cu1 106.68(13) ?
C1 O1 H1 109.1(19) ?
Cu1 O1 H1 118.3(19) ?
C4 O2 Cu1 108.24(13) ?
C4 O2 H2 109(2) ?
Cu1 O2 H2 121(2) ?
C6 O3 H3 109.5 ?
C5 N1 C3 110.47(17) ?
C5 N1 C2 110.91(17) ?
C3 N1 C2 111.61(19) ?
C5 N1 Cu1 109.47(14) ?
C3 N1 Cu1 106.39(13) ?
C2 N1 Cu1 107.83(14) ?
O1 C1 C2 108.85(19) ?
O1 C1 H1A 109.9 ?
C2 C1 H1A 109.9 ?
O1 C1 H1B 109.9 ?
C2 C1 H1B 109.9 ?
H1A C1 H1B 108.3 ?
N1 C2 C1 109.92(19) ?
N1 C2 H2A 109.7 ?
C1 C2 H2A 109.7 ?
N1 C2 H2B 109.7 ?
C1 C2 H2B 109.7 ?
H2A C2 H2B 108.2 ?
N1 C3 C4 113.02(19) ?
N1 C3 H3A 109.0 ?
C4 C3 H3A 109.0 ?
N1 C3 H3B 109.0 ?
C4 C3 H3B 109.0 ?
H3A C3 H3B 107.8 ?
O2 C4 C3 109.75(19) ?
O2 C4 H4A 109.7 ?
C3 C4 H4A 109.7 ?
O2 C4 H4B 109.7 ?
C3 C4 H4B 109.7 ?
H4A C4 H4B 108.2 ?
N1 C5 C6 117.09(19) ?
N1 C5 H5A 108.0 ?
C6 C5 H5A 108.0 ?
N1 C5 H5B 108.0 ?
C6 C5 H5B 108.0 ?
H5A C5 H5B 107.3 ?
O3 C6 C5 107.20(19) ?
O3 C6 H6A 110.3 ?
C5 C6 H6A 110.3 ?
O3 C6 H6B 110.3 ?
C5 C6 H6B 110.3 ?
H6A C6 H6B 108.5 ?
O4 C7 C8 135.7(2) yes
O5 C8 C7 135.0(2) yes

loop_
_geom_bond_atom_site_label_1
_geom_bond_atom_site_label_2
_geom_bond_distance
_geom_bond_publ_flag
Cu1 O1 2.0199(17) yes
Cu1 N1 2.0340(18) yes
Cu1 O2 2.288(2) yes
O1 C1 1.434(3) yes
O1 H1 0.835(10) ?
O2 C4 1.416(3) yes
O2 H2 0.841(10) ?
O3 C6 1.416(3) yes
O3 H3 0.82 ?
N1 C5 1.484(3) yes
N1 C3 1.485(3) yes
N1 C2 1.496(3) yes
C1 C2 1.501(3) ?
C1 H1A 0.97 ?
C1 H1B 0.97 ?
C2 H2A 0.97 ?
C2 H2B 0.97 ?
C3 C4 1.510(3) ?
C3 H3A 0.97 ?
C3 H3B 0.97 ?
C4 H4A 0.97 ?
C4 H4B 0.97 ?
C5 C6 1.508(3) ?
C5 H5A 0.97 ?
C5 H5B 0.97 ?
C6 H6A 0.97 ?
C6 H6B 0.97 ?
O4 C7 1.246(3) yes
O5 C8 1.255(3) yes
C7 C8 1.448(3) yes

loop_
_geom_hbond_atom_site_label_D
_geom_hbond_atom_site_label_H
_geom_hbond_atom_site_label_A
_geom_hbond_site_symmetry_A
_geom_hbond_distance_DH
_geom_hbond_distance_HA
_geom_hbond_distance_DA
_geom_hbond_angle_DHA
O1 H1 O5 4_465 0.840(10) 1.740(10) 2.559(2) 166(3)
O2 H2 O4 4_465 0.840(10) 1.800(10) 2.632(2) 171(3)
O3 H3 O5 . 0.82 1.92 2.736(3) 177

loop_
_geom_torsion_atom_site_label_1
_geom_torsion_atom_site_label_2
_geom_torsion_atom_site_label_3
_geom_torsion_atom_site_label_4
_geom_torsion
N1 Cu1 O1 C1 25.03(15)
O2 Cu1 O1 C1 105.44(15)
O1 Cu1 O2 C4 -86.01(16)
N1 Cu1 O2 C4 -1.85(15)
O1 Cu1 N1 C5 -119.12(14)
O2 Cu1 N1 C5 145.75(14)
O1 Cu1 N1 C3 121.49(14)
O2 Cu1 N1 C3 26.36(13)
O1 Cu1 N1 C2 1.63(14)
O2 Cu1 N1 C2 -93.50(15)
Cu1 O1 C1 C2 -46.7(2)
C5 N1 C2 C1 92.6(2)
C3 N1 C2 C1 -143.79(19)
Cu1 N1 C2 C1 -27.3(2)
O1 C1 C2 N1 50.1(2)
C5 N1 C3 C4 -168.6(2)
C2 N1 C3 C4 67.5(2)
Cu1 N1 C3 C4 -49.9(2)
Cu1 O2 C4 C3 -23.2(2)
N1 C3 C4 O2 49.8(3)
C3 N1 C5 C6 -53.7(2)
C2 N1 C5 C6 70.6(3)
Cu1 N1 C5 C6 -170.52(16)
N1 C5 C6 O3 -179.39(18)
O4 C7 C8 O5 -1.0(5)
